data_7021557
loop_
_publ_author_name
'Sgro, Michael J.'
'Stephan, Douglas W.'

_publ_section_title
;
 Synthesis and reactivity of ruthenium tridentate bis-phosphinite ligand
 complexes.
;
_journal_issue 29
_journal_name_full 'Dalton transactions (Cambridge, England : 2003)'
_journal_page_first 10460
_journal_page_last 10472
_journal_paper_doi 10.1039/c3dt51065d
_journal_volume 42
_journal_year 2013
_chemical_formula_sum 'C43 H60 B O2 P2 Ru S'
_chemical_formula_weight 814.79
_space_group_IT_number 2
_symmetry_cell_setting triclinic
_symmetry_space_group_name_Hall '-P 1'
_symmetry_space_group_name_H-M 'P -1'
_atom_sites_solution_hydrogens geom
_atom_sites_solution_primary direct
_atom_sites_solution_secondary difmap
_audit_creation_method SHELXL-97
_cell_angle_alpha 86.498(6)
_cell_angle_beta 86.588(6)
_cell_angle_gamma 71.613(6)
_cell_formula_units_Z 2
_cell_length_a 13.1172(16)
_cell_length_b 13.3573(17)
_cell_length_c 13.6408(15)
_cell_measurement_reflns_used 9667
_cell_measurement_temperature 150(2)
_cell_measurement_theta_max 27.14
_cell_measurement_theta_min 2.27
_cell_volume 2261.7(5)
_computing_cell_refinement 'Bruker SMART'
_computing_data_collection 'Bruker SMART'
_computing_data_reduction 'Bruker SAINT'
_computing_molecular_graphics 'Bruker SHELXTL'
_computing_publication_material 'Bruker SHELXTL'
_computing_structure_refinement 'SHELXL-97 (Sheldrick, 1997)'
_computing_structure_solution 'SHELXS-97 (Sheldrick, 1990)'
_diffrn_ambient_temperature 150(2)
_diffrn_measured_fraction_theta_full 0.997
_diffrn_measured_fraction_theta_max 0.997
_diffrn_measurement_device_type 'CCD area detector'
_diffrn_measurement_method 'phi and omega scans'
_diffrn_radiation_monochromator graphite
_diffrn_radiation_source 'fine-focus sealed tube'
_diffrn_radiation_type MoK\a
_diffrn_radiation_wavelength 0.71073
_diffrn_reflns_av_R_equivalents 0.0408
_diffrn_reflns_av_unetI/netI 0.0432
_diffrn_reflns_limit_h_max 15
_diffrn_reflns_limit_h_min -15
_diffrn_reflns_limit_k_max 15
_diffrn_reflns_limit_k_min -15
_diffrn_reflns_limit_l_max 16
_diffrn_reflns_limit_l_min -16
_diffrn_reflns_number 31611
_diffrn_reflns_theta_full 25.00
_diffrn_reflns_theta_max 25.00
_diffrn_reflns_theta_min 1.61
_exptl_absorpt_coefficient_mu 0.495
_exptl_absorpt_correction_T_max 0.7456
_exptl_absorpt_correction_T_min 0.6665
_exptl_absorpt_correction_type multi-scan
_exptl_absorpt_process_details SADABS
_exptl_crystal_colour colourless
_exptl_crystal_density_diffrn 1.196
_exptl_crystal_density_method 'not measured'
_exptl_crystal_description plate
_exptl_crystal_F_000 858
_exptl_crystal_size_max 0.25
_exptl_crystal_size_mid 0.20
_exptl_crystal_size_min 0.10
_refine_diff_density_max 1.084
_refine_diff_density_min -0.717
_refine_diff_density_rms 0.068
_refine_ls_extinction_method none
_refine_ls_goodness_of_fit_ref 1.125
_refine_ls_hydrogen_treatment mixed
_refine_ls_matrix_type full
_refine_ls_number_parameters 448
_refine_ls_number_reflns 7948
_refine_ls_number_restraints 0
_refine_ls_restrained_S_all 1.125
_refine_ls_R_factor_all 0.0447
_refine_ls_R_factor_gt 0.0349
_refine_ls_shift/su_max 0.002
_refine_ls_shift/su_mean 0.000
_refine_ls_structure_factor_coef Fsqd
_refine_ls_weighting_details 'calc w=1/[\s^2^(Fo^2^)+(0.0382P)^2^+0.2441P] where P=(Fo^2^+2Fc^2^)/3'
_refine_ls_weighting_scheme calc
_refine_ls_wR_factor_gt 0.0849
_refine_ls_wR_factor_ref 0.0880
_reflns_number_gt 6684
_reflns_number_total 7948
_reflns_threshold_expression >2sigma(I)
_cod_data_source_file c3dt51065d.txt
_cod_data_source_block mjs074_0m_Compound_9
_cod_depositor_comments
;
The following automatic conversions were performed:

'_symmetry_cell_setting' value 'Triclinic' changed to 'triclinic'
according to /home/saulius/struct/CIF-dictionaries/cif_core.dic
dictionary named 'cif_core.dic' version 2.4.2 from 2011-04-26.

Automatic conversion script
Id: cif_fix_values 1891 2012-01-12 08:04:46Z andrius 
;
_cod_original_sg_symbol_H-M P-1
_cod_database_code 7021557

loop_
_symmetry_equiv_pos_as_xyz
'x, y, z'
'-x, -y, -z'

loop_
_atom_site_label
_atom_site_type_symbol
_atom_site_fract_x
_atom_site_fract_y
_atom_site_fract_z
_atom_site_U_iso_or_equiv
_atom_site_adp_type
_atom_site_occupancy
_atom_site_symmetry_multiplicity
_atom_site_calc_flag
_atom_site_refinement_flags
_atom_site_disorder_assembly
_atom_site_disorder_group
Ru1 Ru 0.785410(17) 0.775421(16) 0.647423(14) 0.01733(8) Uani 1 1 d . . .
S1 S 1.06666(7) 0.88300(6) 0.89732(6) 0.0364(2) Uani 1 1 d . . .
P1 P 0.73679(6) 0.93030(5) 0.72814(5) 0.01921(16) Uani 1 1 d . . .
P2 P 0.88162(6) 0.68396(5) 0.77486(5) 0.02042(16) Uani 1 1 d . . .
B1 B 0.8227(3) 0.8179(2) 0.3733(2) 0.0230(7) Uani 1 1 d . . .
O1 O 0.82788(14) 0.96455(14) 0.77971(12) 0.0214(4) Uani 1 1 d . . .
O2 O 0.89122(15) 0.76253(14) 0.85658(12) 0.0231(4) Uani 1 1 d . . .
C1 C 0.6510(2) 0.9371(2) 0.84134(19) 0.0252(6) Uani 1 1 d . . .
H1 H 0.6941 0.8797 0.8867 0.030 Uiso 1 1 calc R . .
C2 C 0.6765(2) 1.0477(2) 0.6458(2) 0.0256(6) Uani 1 1 d . . .
H2 H 0.7140 1.0316 0.5799 0.031 Uiso 1 1 calc R . .
C3 C 0.8231(2) 0.5881(2) 0.84080(19) 0.0259(6) Uani 1 1 d . . .
H3 H 0.8064 0.5458 0.7896 0.031 Uiso 1 1 calc R . .
C4 C 1.0211(2) 0.6024(2) 0.7486(2) 0.0267(6) Uani 1 1 d . . .
H4 H 1.0497 0.5659 0.8121 0.032 Uiso 1 1 calc R . .
C5 C 0.9310(2) 0.9604(2) 0.7365(2) 0.0266(6) Uani 1 1 d . . .
H5A H 0.9228 1.0114 0.6794 0.032 Uiso 1 1 calc R . .
H5B H 0.9689 0.8887 0.7134 0.032 Uiso 1 1 calc R . .
C6 C 0.9941(3) 0.9876(2) 0.8137(2) 0.0322(7) Uani 1 1 d . . .
H6A H 0.9436 1.0433 0.8534 0.039 Uiso 1 1 calc R . .
H6B H 1.0464 1.0189 0.7797 0.039 Uiso 1 1 calc R . .
C7 C 0.9499(3) 0.7427(2) 0.94534(19) 0.0291(7) Uani 1 1 d . . .
H7A H 1.0206 0.6884 0.9348 0.035 Uiso 1 1 calc R . .
H7B H 0.9094 0.7165 0.9990 0.035 Uiso 1 1 calc R . .
C8 C 0.9650(3) 0.8445(2) 0.9723(2) 0.0346(7) Uani 1 1 d . . .
H8A H 0.9848 0.8376 1.0419 0.041 Uiso 1 1 calc R . .
H8B H 0.8956 0.9016 0.9669 0.041 Uiso 1 1 calc R . .
C9 C 0.5472(2) 0.9114(3) 0.8296(2) 0.0344(7) Uani 1 1 d . . .
H9A H 0.5196 0.8929 0.8942 0.052 Uiso 1 1 calc R . .
H9B H 0.5615 0.8517 0.7869 0.052 Uiso 1 1 calc R . .
H9C H 0.4937 0.9731 0.8003 0.052 Uiso 1 1 calc R . .
C10 C 0.6287(3) 1.0388(2) 0.8965(2) 0.0371(8) Uani 1 1 d . . .
H10A H 0.5767 1.0969 0.8611 0.056 Uiso 1 1 calc R . .
H10B H 0.6959 1.0555 0.9007 0.056 Uiso 1 1 calc R . .
H10C H 0.5994 1.0291 0.9628 0.056 Uiso 1 1 calc R . .
C11 C 0.6949(3) 1.1488(2) 0.6757(2) 0.0369(8) Uani 1 1 d . . .
H11A H 0.6697 1.2045 0.6244 0.055 Uiso 1 1 calc R . .
H11B H 0.7718 1.1356 0.6840 0.055 Uiso 1 1 calc R . .
H11C H 0.6549 1.1712 0.7377 0.055 Uiso 1 1 calc R . .
C12 C 0.5573(2) 1.0697(2) 0.6303(2) 0.0344(7) Uani 1 1 d . . .
H12A H 0.5154 1.1010 0.6889 0.052 Uiso 1 1 calc R . .
H12B H 0.5437 1.0034 0.6186 0.052 Uiso 1 1 calc R . .
H12C H 0.5360 1.1188 0.5733 0.052 Uiso 1 1 calc R . .
C13 C 0.7167(3) 0.6460(2) 0.8923(2) 0.0358(8) Uani 1 1 d . . .
H13A H 0.6816 0.5947 0.9189 0.054 Uiso 1 1 calc R . .
H13B H 0.6701 0.6952 0.8452 0.054 Uiso 1 1 calc R . .
H13C H 0.7297 0.6852 0.9461 0.054 Uiso 1 1 calc R . .
C14 C 0.8944(3) 0.5095(2) 0.9132(2) 0.0380(8) Uani 1 1 d . . .
H14A H 0.9138 0.5477 0.9644 0.057 Uiso 1 1 calc R . .
H14B H 0.9598 0.4671 0.8784 0.057 Uiso 1 1 calc R . .
H14C H 0.8554 0.4630 0.9435 0.057 Uiso 1 1 calc R . .
C15 C 1.0944(2) 0.6668(2) 0.7114(2) 0.0325(7) Uani 1 1 d . . .
H15A H 1.1681 0.6196 0.7021 0.049 Uiso 1 1 calc R . .
H15B H 1.0927 0.7189 0.7596 0.049 Uiso 1 1 calc R . .
H15C H 1.0693 0.7034 0.6487 0.049 Uiso 1 1 calc R . .
C16 C 1.0267(2) 0.5165(2) 0.6779(2) 0.0327(7) Uani 1 1 d . . .
H16A H 1.0087 0.5487 0.6121 0.049 Uiso 1 1 calc R . .
H16B H 0.9754 0.4795 0.7006 0.049 Uiso 1 1 calc R . .
H16C H 1.0996 0.4662 0.6755 0.049 Uiso 1 1 calc R . .
C17 C 0.7746(2) 0.7742(2) 0.47541(18) 0.0199(6) Uani 1 1 d . . .
C18 C 0.6761(2) 0.8337(2) 0.51792(18) 0.0216(6) Uani 1 1 d . . .
H18 H 0.6498 0.9113 0.5014 0.026 Uiso 1 1 calc R . .
C19 C 0.6200(2) 0.7923(2) 0.59406(19) 0.0264(6) Uani 1 1 d . . .
H19 H 0.5550 0.8409 0.6278 0.032 Uiso 1 1 calc R . .
C20 C 0.6614(2) 0.6887(2) 0.6302(2) 0.0273(7) Uani 1 1 d . . .
H20 H 0.6268 0.6623 0.6892 0.033 Uiso 1 1 calc R . .
C21 C 0.7632(3) 0.6282(2) 0.59216(19) 0.0284(7) Uani 1 1 d . . .
H21 H 0.8007 0.5581 0.6246 0.034 Uiso 1 1 calc R . .
C22 C 0.8175(2) 0.6702(2) 0.51749(18) 0.0228(6) Uani 1 1 d . . .
H22 H 0.8937 0.6293 0.4996 0.027 Uiso 1 1 calc R . .
C23 C 0.9511(2) 0.7594(2) 0.35282(19) 0.0227(6) Uani 1 1 d . . .
C24 C 0.9977(2) 0.7430(2) 0.2579(2) 0.0273(7) Uani 1 1 d . . .
H24 H 0.9523 0.7642 0.2037 0.033 Uiso 1 1 calc R . .
C25 C 1.1065(3) 0.6975(2) 0.2393(2) 0.0356(8) Uani 1 1 d . . .
H25 H 1.1349 0.6895 0.1735 0.043 Uiso 1 1 calc R . .
C26 C 1.1745(3) 0.6634(2) 0.3170(2) 0.0376(8) Uani 1 1 d . . .
H26 H 1.2494 0.6306 0.3049 0.045 Uiso 1 1 calc R . .
C27 C 1.1323(2) 0.6777(2) 0.4118(2) 0.0324(7) Uani 1 1 d . . .
H27 H 1.1780 0.6546 0.4657 0.039 Uiso 1 1 calc R . .
C28 C 1.0232(2) 0.7257(2) 0.4284(2) 0.0276(7) Uani 1 1 d . . .
H28 H 0.9960 0.7362 0.4944 0.033 Uiso 1 1 calc R . .
C29 C 0.7546(2) 0.7910(2) 0.28616(19) 0.0255(6) Uani 1 1 d . . .
C30 C 0.7049(2) 0.7122(2) 0.2970(2) 0.0289(7) Uani 1 1 d . . .
H30 H 0.7098 0.6728 0.3579 0.035 Uiso 1 1 calc R . .
C31 C 0.6490(3) 0.6890(3) 0.2233(2) 0.0396(8) Uani 1 1 d . . .
H31 H 0.6169 0.6345 0.2342 0.048 Uiso 1 1 calc R . .
C32 C 0.6398(3) 0.7443(3) 0.1346(2) 0.0445(9) Uani 1 1 d . . .
H32 H 0.6006 0.7293 0.0841 0.053 Uiso 1 1 calc R . .
C33 C 0.6879(3) 0.8215(3) 0.1197(2) 0.0434(9) Uani 1 1 d . . .
H33 H 0.6825 0.8599 0.0583 0.052 Uiso 1 1 calc R . .
C34 C 0.7446(3) 0.8443(3) 0.1936(2) 0.0354(8) Uani 1 1 d . . .
H34 H 0.7777 0.8978 0.1810 0.042 Uiso 1 1 calc R . .
C35 C 0.8000(2) 0.9453(2) 0.37979(18) 0.0214(6) Uani 1 1 d . . .
C36 C 0.7079(2) 1.0214(2) 0.3448(2) 0.0301(7) Uani 1 1 d . . .
H36 H 0.6558 0.9988 0.3151 0.036 Uiso 1 1 calc R . .
C37 C 0.6901(3) 1.1285(2) 0.3520(2) 0.0381(8) Uani 1 1 d . . .
H37 H 0.6269 1.1777 0.3267 0.046 Uiso 1 1 calc R . .
C38 C 0.7627(3) 1.1642(2) 0.3954(2) 0.0382(8) Uani 1 1 d . . .
H38 H 0.7508 1.2378 0.3989 0.046 Uiso 1 1 calc R . .
C39 C 0.8526(2) 1.0926(2) 0.4335(2) 0.0317(7) Uani 1 1 d . . .
H39 H 0.9027 1.1161 0.4657 0.038 Uiso 1 1 calc R . .
C40 C 0.8698(2) 0.9855(2) 0.4246(2) 0.0270(7) Uani 1 1 d . . .
H40 H 0.9331 0.9371 0.4508 0.032 Uiso 1 1 calc R . .
C41 C 0.5941(5) 0.4838(6) 0.4322(5) 0.144(6) Uiso 0.50 1 d PG A -1
H41A H 0.6609 0.4773 0.3980 0.173 Uiso 0.50 1 calc PR A -1
C41A C 0.5731(5) 0.3945(5) 0.4742(6) 0.132(6) Uiso 0.50 1 d PG A -1
H41B H 0.6255 0.3270 0.4686 0.159 Uiso 0.50 1 calc PR A -1
C42 C 0.4753(5) 0.4039(4) 0.5243(5) 0.055(2) Uiso 0.50 1 d PG A -1
H42A H 0.4609 0.3429 0.5530 0.066 Uiso 0.50 1 calc PR A -1
C42A C 0.3986(4) 0.5027(4) 0.5325(4) 0.0399(17) Uiso 0.50 1 d PG A -1
H42B H 0.3318 0.5091 0.5667 0.048 Uiso 0.50 1 calc PR A -1
C43 C 0.4196(4) 0.5920(4) 0.4905(4) 0.050(2) Uiso 0.50 1 d PG A -1
H43A H 0.3672 0.6595 0.4961 0.060 Uiso 0.50 1 calc PR A -1
C43A C 0.5174(5) 0.5825(5) 0.4404(5) 0.064(3) Uiso 0.50 1 d PG A -1
H43B H 0.5318 0.6436 0.4117 0.077 Uiso 0.50 1 calc PR A -1
H100 H 0.888(2) 0.817(2) 0.633(2) 0.044(9) Uiso 1 1 d . B -1

loop_
_atom_site_aniso_label
_atom_site_aniso_U_11
_atom_site_aniso_U_22
_atom_site_aniso_U_33
_atom_site_aniso_U_23
_atom_site_aniso_U_13
_atom_site_aniso_U_12
Ru1 0.01932(13) 0.01781(12) 0.01532(12) -0.00034(8) -0.00101(8) -0.00649(9)
S1 0.0362(5) 0.0396(5) 0.0381(4) -0.0015(4) -0.0116(4) -0.0171(4)
P1 0.0203(4) 0.0179(4) 0.0183(3) -0.0005(3) 0.0004(3) -0.0046(3)
P2 0.0252(4) 0.0174(4) 0.0186(4) -0.0006(3) -0.0038(3) -0.0061(3)
B1 0.0232(18) 0.0255(17) 0.0190(16) -0.0018(13) 0.0016(13) -0.0061(13)
O1 0.0218(10) 0.0212(10) 0.0219(10) -0.0037(8) -0.0003(8) -0.0076(8)
O2 0.0302(11) 0.0207(10) 0.0180(9) -0.0010(7) -0.0085(8) -0.0061(8)
C1 0.0262(16) 0.0268(16) 0.0199(14) -0.0008(11) 0.0030(12) -0.0051(12)
C2 0.0302(17) 0.0214(15) 0.0225(14) 0.0036(11) -0.0007(12) -0.0049(12)
C3 0.0375(18) 0.0221(15) 0.0200(14) 0.0022(11) -0.0048(12) -0.0119(13)
C4 0.0281(17) 0.0212(15) 0.0279(15) -0.0020(12) -0.0072(13) -0.0021(12)
C5 0.0266(17) 0.0284(16) 0.0268(15) -0.0016(12) 0.0001(12) -0.0115(13)
C6 0.0368(19) 0.0321(17) 0.0328(17) -0.0009(13) -0.0003(14) -0.0183(14)
C7 0.0397(19) 0.0298(16) 0.0195(14) 0.0020(12) -0.0103(13) -0.0124(14)
C8 0.051(2) 0.0379(18) 0.0212(15) -0.0003(13) -0.0098(14) -0.0212(16)
C9 0.0264(17) 0.046(2) 0.0282(16) -0.0019(14) 0.0099(13) -0.0103(14)
C10 0.042(2) 0.0342(18) 0.0288(16) -0.0085(13) 0.0086(14) -0.0035(15)
C11 0.046(2) 0.0212(16) 0.0410(18) 0.0049(13) -0.0062(15) -0.0078(14)
C12 0.0311(18) 0.0287(17) 0.0370(17) 0.0036(13) -0.0029(14) -0.0009(13)
C13 0.046(2) 0.0350(18) 0.0292(16) 0.0050(13) 0.0035(14) -0.0196(15)
C14 0.057(2) 0.0290(17) 0.0295(17) 0.0070(13) -0.0106(15) -0.0164(15)
C15 0.0263(17) 0.0318(17) 0.0382(17) -0.0069(13) -0.0028(14) -0.0063(13)
C16 0.0327(18) 0.0240(16) 0.0369(17) -0.0046(13) -0.0029(14) -0.0014(13)
C17 0.0234(15) 0.0230(14) 0.0171(13) -0.0025(11) -0.0062(11) -0.0111(12)
C18 0.0231(15) 0.0273(15) 0.0165(13) -0.0002(11) -0.0060(11) -0.0099(12)
C19 0.0254(16) 0.0378(18) 0.0190(14) -0.0029(12) -0.0017(12) -0.0136(13)
C20 0.0353(18) 0.0361(18) 0.0196(14) 0.0015(12) -0.0049(13) -0.0239(14)
C21 0.0414(19) 0.0269(16) 0.0223(15) 0.0033(12) -0.0106(13) -0.0174(14)
C22 0.0300(17) 0.0220(15) 0.0177(14) -0.0048(11) -0.0043(12) -0.0088(12)
C23 0.0269(16) 0.0154(14) 0.0268(15) -0.0023(11) 0.0015(12) -0.0081(11)
C24 0.0314(18) 0.0248(16) 0.0266(15) 0.0003(12) 0.0036(13) -0.0112(13)
C25 0.039(2) 0.0309(17) 0.0391(18) -0.0093(14) 0.0151(15) -0.0158(15)
C26 0.0283(18) 0.0232(16) 0.062(2) -0.0114(15) 0.0096(16) -0.0091(13)
C27 0.0256(17) 0.0296(17) 0.0413(18) -0.0041(13) -0.0032(14) -0.0067(13)
C28 0.0253(17) 0.0256(16) 0.0311(16) -0.0056(12) 0.0002(13) -0.0062(12)
C29 0.0240(16) 0.0298(16) 0.0199(14) -0.0052(12) 0.0019(12) -0.0042(12)
C30 0.0258(17) 0.0341(17) 0.0265(16) -0.0062(12) 0.0000(13) -0.0083(13)
C31 0.0336(19) 0.051(2) 0.0389(19) -0.0162(16) -0.0014(15) -0.0179(16)
C32 0.034(2) 0.069(3) 0.0296(18) -0.0182(17) -0.0065(15) -0.0104(18)
C33 0.045(2) 0.060(2) 0.0173(16) -0.0036(15) -0.0051(14) -0.0033(18)
C34 0.040(2) 0.0403(19) 0.0227(16) -0.0001(13) 0.0002(14) -0.0091(15)
C35 0.0201(15) 0.0251(15) 0.0190(14) 0.0013(11) 0.0032(11) -0.0083(12)
C36 0.0256(17) 0.0301(17) 0.0363(17) 0.0029(13) -0.0028(13) -0.0116(13)
C37 0.0262(18) 0.0266(17) 0.057(2) 0.0083(15) -0.0025(15) -0.0041(14)
C38 0.0323(19) 0.0208(16) 0.061(2) 0.0010(14) 0.0043(16) -0.0099(14)
C39 0.0266(17) 0.0305(17) 0.0411(18) -0.0050(14) 0.0005(14) -0.0130(13)
C40 0.0238(16) 0.0287(16) 0.0269(15) 0.0002(12) 0.0006(12) -0.0067(13)

loop_
_atom_type_symbol
_atom_type_description
_atom_type_scat_dispersion_real
_atom_type_scat_dispersion_imag
_atom_type_scat_source
C C 0.0033 0.0016 'International Tables Vol C Tables 4.2.6.8 and 6.1.1.4'
H H 0.0000 0.0000 'International Tables Vol C Tables 4.2.6.8 and 6.1.1.4'
B B 0.0013 0.0007 'International Tables Vol C Tables 4.2.6.8 and 6.1.1.4'
O O 0.0106 0.0060 'International Tables Vol C Tables 4.2.6.8 and 6.1.1.4'
P P 0.1023 0.0942 'International Tables Vol C Tables 4.2.6.8 and 6.1.1.4'
S S 0.1246 0.1234 'International Tables Vol C Tables 4.2.6.8 and 6.1.1.4'
Ru Ru -1.2594 0.8363 'International Tables Vol C Tables 4.2.6.8 and 6.1.1.4'

loop_
_geom_angle_atom_site_label_1
_geom_angle_atom_site_label_2
_geom_angle_atom_site_label_3
_geom_angle
C21 Ru1 C22 36.04(10)
C21 Ru1 P2 92.09(7)
C22 Ru1 P2 108.87(7)
C21 Ru1 C19 63.91(11)
C22 Ru1 C19 75.36(10)
P2 Ru1 C19 133.72(7)
C21 Ru1 C18 75.28(10)
C22 Ru1 C18 63.04(10)
P2 Ru1 C18 166.72(7)
C19 Ru1 C18 36.40(9)
C21 Ru1 P1 155.93(8)
C22 Ru1 P1 157.24(7)
P2 Ru1 P1 92.15(3)
C19 Ru1 P1 96.66(8)
C18 Ru1 P1 97.79(7)
C21 Ru1 C20 36.05(11)
C22 Ru1 C20 64.65(10)
P2 Ru1 C20 102.96(7)
C19 Ru1 C20 35.33(10)
C18 Ru1 C20 64.38(10)
P1 Ru1 C20 120.10(8)
C21 Ru1 C17 64.86(9)
C22 Ru1 C17 35.73(9)
P2 Ru1 C17 141.86(7)
C19 Ru1 C17 64.68(9)
C18 Ru1 C17 35.02(9)
P1 Ru1 C17 121.57(7)
C20 Ru1 C17 76.65(9)
C21 Ru1 H100 129.3(11)
C22 Ru1 H100 99.4(10)
P2 Ru1 H100 80.9(11)
C19 Ru1 H100 145.2(11)
C18 Ru1 H100 110.2(10)
P1 Ru1 H100 74.8(11)
C20 Ru1 H100 164.0(10)
C17 Ru1 H100 90.7(10)
C6 S1 C8 105.84(15)
O1 P1 C1 94.52(11)
O1 P1 C2 101.85(12)
C1 P1 C2 109.38(13)
O1 P1 Ru1 119.34(7)
C1 P1 Ru1 117.00(9)
C2 P1 Ru1 112.55(9)
O2 P2 C4 104.20(12)
O2 P2 C3 105.84(11)
C4 P2 C3 102.29(13)
O2 P2 Ru1 110.98(7)
C4 P2 Ru1 117.97(9)
C3 P2 Ru1 114.32(9)
C23 B1 C35 109.6(2)
C23 B1 C17 113.2(2)
C35 B1 C17 108.4(2)
C23 B1 C29 109.7(2)
C35 B1 C29 111.8(2)
C17 B1 C29 104.2(2)
C5 O1 P1 125.59(16)
C7 O2 P2 131.28(17)
C9 C1 C10 110.8(2)
C9 C1 P1 115.02(19)
C10 C1 P1 114.6(2)
C9 C1 H1 105.1
C10 C1 H1 105.1
P1 C1 H1 105.1
C12 C2 C11 109.1(2)
C12 C2 P1 114.2(2)
C11 C2 P1 114.2(2)
C12 C2 H2 106.2
C11 C2 H2 106.2
P1 C2 H2 106.2
C13 C3 C14 109.5(2)
C13 C3 P2 110.20(19)
C14 C3 P2 116.6(2)
C13 C3 H3 106.7
C14 C3 H3 106.7
P2 C3 H3 106.7
C16 C4 C15 110.8(2)
C16 C4 P2 111.4(2)
C15 C4 P2 113.26(19)
C16 C4 H4 107.0
C15 C4 H4 107.0
P2 C4 H4 107.0
O1 C5 C6 107.8(2)
O1 C5 H5A 110.2
C6 C5 H5A 110.2
O1 C5 H5B 110.2
C6 C5 H5B 110.2
H5A C5 H5B 108.5
C5 C6 S1 118.0(2)
C5 C6 H6A 107.8
S1 C6 H6A 107.8
C5 C6 H6B 107.8
S1 C6 H6B 107.8
H6A C6 H6B 107.1
O2 C7 C8 108.2(2)
O2 C7 H7A 110.1
C8 C7 H7A 110.1
O2 C7 H7B 110.1
C8 C7 H7B 110.1
H7A C7 H7B 108.4
C7 C8 S1 114.6(2)
C7 C8 H8A 108.6
S1 C8 H8A 108.6
C7 C8 H8B 108.6
S1 C8 H8B 108.6
H8A C8 H8B 107.6
C1 C9 H9A 109.5
C1 C9 H9B 109.5
H9A C9 H9B 109.5
C1 C9 H9C 109.5
H9A C9 H9C 109.5
H9B C9 H9C 109.5
C1 C10 H10A 109.5
C1 C10 H10B 109.5
H10A C10 H10B 109.5
C1 C10 H10C 109.5
H10A C10 H10C 109.5
H10B C10 H10C 109.5
C2 C11 H11A 109.5
C2 C11 H11B 109.5
H11A C11 H11B 109.5
C2 C11 H11C 109.5
H11A C11 H11C 109.5
H11B C11 H11C 109.5
C2 C12 H12A 109.5
C2 C12 H12B 109.5
H12A C12 H12B 109.5
C2 C12 H12C 109.5
H12A C12 H12C 109.5
H12B C12 H12C 109.5
C3 C13 H13A 109.5
C3 C13 H13B 109.5
H13A C13 H13B 109.5
C3 C13 H13C 109.5
H13A C13 H13C 109.5
H13B C13 H13C 109.5
C3 C14 H14A 109.5
C3 C14 H14B 109.5
H14A C14 H14B 109.5
C3 C14 H14C 109.5
H14A C14 H14C 109.5
H14B C14 H14C 109.5
C4 C15 H15A 109.5
C4 C15 H15B 109.5
H15A C15 H15B 109.5
C4 C15 H15C 109.5
H15A C15 H15C 109.5
H15B C15 H15C 109.5
C4 C16 H16A 109.5
C4 C16 H16B 109.5
H16A C16 H16B 109.5
C4 C16 H16C 109.5
H16A C16 H16C 109.5
H16B C16 H16C 109.5
C18 C17 C22 114.9(2)
C18 C17 B1 120.2(2)
C22 C17 B1 124.2(2)
C18 C17 Ru1 69.47(14)
C22 C17 Ru1 68.51(14)
B1 C17 Ru1 140.15(18)
C17 C18 C19 122.9(3)
C17 C18 Ru1 75.51(15)
C19 C18 Ru1 71.26(15)
C17 C18 H18 118.2
C19 C18 H18 118.2
Ru1 C18 H18 118.2
C20 C19 C18 120.9(3)
C20 C19 Ru1 73.74(16)
C18 C19 Ru1 72.34(15)
C20 C19 H19 119.3
C18 C19 H19 119.3
Ru1 C19 H19 119.3
C19 C20 C21 117.6(3)
C19 C20 Ru1 70.93(16)
C21 C20 Ru1 70.07(16)
C19 C20 H20 120.8
C21 C20 H20 120.8
Ru1 C20 H20 120.8
C22 C21 C20 120.8(3)
C22 C21 Ru1 72.39(15)
C20 C21 Ru1 73.88(16)
C22 C21 H21 119.4
C20 C21 H21 119.4
Ru1 C21 H21 119.4
C21 C22 C17 122.8(3)
C21 C22 Ru1 71.57(15)
C17 C22 Ru1 75.76(15)
C21 C22 H22 118.3
C17 C22 H22 118.3
Ru1 C22 H22 118.3
C28 C23 C24 115.0(3)
C28 C23 B1 122.7(2)
C24 C23 B1 122.3(2)
C25 C24 C23 123.0(3)
C25 C24 H24 118.5
C23 C24 H24 118.5
C24 C25 C26 119.8(3)
C24 C25 H25 120.1
C26 C25 H25 120.1
C27 C26 C25 119.2(3)
C27 C26 H26 120.4
C25 C26 H26 120.4
C26 C27 C28 119.8(3)
C26 C27 H27 120.1
C28 C27 H27 120.1
C27 C28 C23 123.1(3)
C27 C28 H28 118.5
C23 C28 H28 118.5
C30 C29 C34 114.6(3)
C30 C29 B1 123.3(2)
C34 C29 B1 122.1(3)
C31 C30 C29 123.1(3)
C31 C30 H30 118.5
C29 C30 H30 118.5
C32 C31 C30 120.2(3)
C32 C31 H31 119.9
C30 C31 H31 119.9
C33 C32 C31 119.1(3)
C33 C32 H32 120.5
C31 C32 H32 120.5
C32 C33 C34 120.7(3)
C32 C33 H33 119.7
C34 C33 H33 119.7
C33 C34 C29 122.3(3)
C33 C34 H34 118.8
C29 C34 H34 118.8
C40 C35 C36 114.8(3)
C40 C35 B1 121.8(2)
C36 C35 B1 123.4(3)
C37 C36 C35 122.3(3)
C37 C36 H36 118.9
C35 C36 H36 118.9
C38 C37 C36 120.6(3)
C38 C37 H37 119.7
C36 C37 H37 119.7
C37 C38 C39 119.3(3)
C37 C38 H38 120.3
C39 C38 H38 120.3
C38 C39 C40 119.3(3)
C38 C39 H39 120.4
C40 C39 H39 120.4
C35 C40 C39 123.7(3)
C35 C40 H40 118.2
C39 C40 H40 118.2
C41A C41 C43A 120.0
C41A C41 H41A 120.0
C43A C41 H41A 120.0
C41 C41A C42 120.0
C41 C41A H41B 120.0
C42 C41A H41B 120.0
C42A C42 C41A 120.0
C42A C42 H42A 120.0
C41A C42 H42A 120.0
C42 C42A C43 120.0
C42 C42A H42B 120.0
C43 C42A H42B 120.0
C43A C43 C42A 120.0
C43A C43 H43A 120.0
C42A C43 H43A 120.0
C43 C43A C41 120.0
C43 C43A H43B 120.0
C41 C43A H43B 120.0

loop_
_geom_bond_atom_site_label_1
_geom_bond_atom_site_label_2
_geom_bond_distance
Ru1 C21 2.256(3)
Ru1 C22 2.266(2)
Ru1 P2 2.2662(7)
Ru1 C19 2.269(3)
Ru1 C18 2.283(3)
Ru1 P1 2.2938(7)
Ru1 C20 2.305(3)
Ru1 C17 2.360(2)
Ru1 H100 1.61(3)
S1 C6 1.804(3)
S1 C8 1.815(3)
P1 O1 1.6174(19)
P1 C1 1.845(3)
P1 C2 1.858(3)
P2 O2 1.6134(18)
P2 C4 1.837(3)
P2 C3 1.853(3)
B1 C23 1.634(4)
B1 C35 1.641(4)
B1 C17 1.645(4)
B1 C29 1.649(4)
O1 C5 1.429(3)
O2 C7 1.439(3)
C1 C9 1.525(4)
C1 C10 1.531(4)
C1 H1 1.0000
C2 C12 1.523(4)
C2 C11 1.527(4)
C2 H2 1.0000
C3 C13 1.520(4)
C3 C14 1.522(4)
C3 H3 1.0000
C4 C16 1.525(4)
C4 C15 1.527(4)
C4 H4 1.0000
C5 C6 1.506(4)
C5 H5A 0.9900
C5 H5B 0.9900
C6 H6A 0.9900
C6 H6B 0.9900
C7 C8 1.505(4)
C7 H7A 0.9900
C7 H7B 0.9900
C8 H8A 0.9900
C8 H8B 0.9900
C9 H9A 0.9800
C9 H9B 0.9800
C9 H9C 0.9800
C10 H10A 0.9800
C10 H10B 0.9800
C10 H10C 0.9800
C11 H11A 0.9800
C11 H11B 0.9800
C11 H11C 0.9800
C12 H12A 0.9800
C12 H12B 0.9800
C12 H12C 0.9800
C13 H13A 0.9800
C13 H13B 0.9800
C13 H13C 0.9800
C14 H14A 0.9800
C14 H14B 0.9800
C14 H14C 0.9800
C15 H15A 0.9800
C15 H15B 0.9800
C15 H15C 0.9800
C16 H16A 0.9800
C16 H16B 0.9800
C16 H16C 0.9800
C17 C18 1.399(4)
C17 C22 1.422(4)
C18 C19 1.422(4)
C18 H18 1.0000
C19 C20 1.388(4)
C19 H19 1.0000
C20 C21 1.412(4)
C20 H20 1.0000
C21 C22 1.399(4)
C21 H21 1.0000
C22 H22 1.0000
C23 C28 1.396(4)
C23 C24 1.398(4)
C24 C25 1.378(4)
C24 H24 0.9500
C25 C26 1.387(5)
C25 H25 0.9500
C26 C27 1.376(4)
C26 H26 0.9500
C27 C28 1.382(4)
C27 H27 0.9500
C28 H28 0.9500
C29 C30 1.399(4)
C29 C34 1.403(4)
C30 C31 1.384(4)
C30 H30 0.9500
C31 C32 1.370(5)
C31 H31 0.9500
C32 C33 1.367(5)
C32 H32 0.9500
C33 C34 1.390(4)
C33 H33 0.9500
C34 H34 0.9500
C35 C40 1.385(4)
C35 C36 1.398(4)
C36 C37 1.383(4)
C36 H36 0.9500
C37 C38 1.368(5)
C37 H37 0.9500
C38 C39 1.370(4)
C38 H38 0.9500
C39 C40 1.388(4)
C39 H39 0.9500
C40 H40 0.9500
C41 C41A 1.3900
C41 C43A 1.3900
C41 H41A 0.9500
C41A C42 1.3900
C41A H41B 0.9500
C42 C42A 1.3900
C42 H42A 0.9500
C42A C43 1.3900
C42A H42B 0.9500
C43 C43A 1.3900
C43 H43A 0.9500
C43A H43B 0.9500
